data_7044316
loop_
_publ_author_name
'Kohler, Lars'
'Hadt, Ryan G.'
'Hayes, Dugan'
'Chen, Lin X.'
'Mulfort, Karen L.'

_publ_section_title
;
 Synthesis, structure, and excited state kinetics of heteroleptic Cu(i)
 complexes with a new sterically demanding phenanthroline ligand
;
_journal_name_full 'Dalton Trans.'
_journal_paper_doi 10.1039/C7DT02476B
_journal_year 2017
_chemical_formula_sum 'C55 H62 Cl2 Cu F6 N4 P'
_chemical_formula_weight 1058.50
_chemical_name_systematic
'(2,9-bis(2,4,6-triisopropylphenyl)-1,10-phenanthroline)-(1,10-phenanthroline)-copper hexafluorophosphate dichloromethane solvate'
_space_group_IT_number 14
_symmetry_cell_setting monoclinic
_symmetry_space_group_name_Hall '-P 2ybc'
_symmetry_space_group_name_H-M 'P 1 21/c 1'
_atom_sites_solution_hydrogens geom
_atom_sites_solution_primary direct
_atom_sites_solution_secondary difmap
_audit_creation_method SHELXL-97
_audit_update_record
;
2017-08-30 deposited with the CCDC.
2017-09-18 downloaded from the CCDC.
;
_cell_angle_alpha 90.00
_cell_angle_beta 93.2555(9)
_cell_angle_gamma 90.00
_cell_formula_units_Z 4
_cell_length_a 12.2043(8)
_cell_length_b 22.7956(14)
_cell_length_c 18.6567(12)
_cell_measurement_reflns_used 91230
_cell_measurement_temperature 273(2)
_cell_measurement_theta_max 33.25
_cell_measurement_theta_min 1.41
_cell_volume 5182.0(6)
_computing_cell_refinement 'Bruker SAINT'
_computing_data_collection 'Bruker APEX2'
_computing_data_reduction 'Bruker SAINT'
_computing_molecular_graphics 'Mercury 3.3'
_computing_publication_material 'Mercury 3.3'
_computing_structure_refinement 'SHELXL-97 (Sheldrick, 2008)'
_computing_structure_solution 'SHELXS-97 (Sheldrick, 2008)'
_diffrn_ambient_temperature 273(2)
_diffrn_measured_fraction_theta_full 1.000
_diffrn_measured_fraction_theta_max 0.945
_diffrn_measurement_device_type CCD
_diffrn_measurement_method '0.3 Degw/ exposure'
_diffrn_radiation_monochromator graphite
_diffrn_radiation_source 'fine-focus sealed tube'
_diffrn_radiation_type MoK\a
_diffrn_radiation_wavelength 0.71073
_diffrn_reflns_av_R_equivalents 0.0173
_diffrn_reflns_av_sigmaI/netI 0.0125
_diffrn_reflns_limit_h_max 18
_diffrn_reflns_limit_h_min -18
_diffrn_reflns_limit_k_max 34
_diffrn_reflns_limit_k_min -33
_diffrn_reflns_limit_l_max 28
_diffrn_reflns_limit_l_min -28
_diffrn_reflns_number 91230
_diffrn_reflns_theta_full 25.00
_diffrn_reflns_theta_max 33.25
_diffrn_reflns_theta_min 1.41
_exptl_absorpt_coefficient_mu 0.618
_exptl_absorpt_correction_T_max 0.7466
_exptl_absorpt_correction_T_min 0.6468
_exptl_absorpt_correction_type multi-scan
_exptl_absorpt_process_details sadabs
_exptl_crystal_colour orange
_exptl_crystal_density_diffrn 1.357
_exptl_crystal_density_method 'not measured'
_exptl_crystal_description block
_exptl_crystal_F_000 2208
_exptl_crystal_size_max 0.400
_exptl_crystal_size_mid 0.375
_exptl_crystal_size_min 0.200
_refine_diff_density_max 1.393
_refine_diff_density_min -0.892
_refine_diff_density_rms 0.065
_refine_ls_extinction_method none
_refine_ls_goodness_of_fit_ref 0.999
_refine_ls_hydrogen_treatment mixed
_refine_ls_matrix_type full
_refine_ls_number_parameters 622
_refine_ls_number_reflns 18836
_refine_ls_number_restraints 0
_refine_ls_restrained_S_all 0.999
_refine_ls_R_factor_all 0.0410
_refine_ls_R_factor_gt 0.0372
_refine_ls_shift/su_max 0.019
_refine_ls_shift/su_mean 0.002
_refine_ls_structure_factor_coef Fsqd
_refine_ls_weighting_details 'calc w=1/[\s^2^(Fo^2^)+(0.0585P)^2^+3.1366P] where P=(Fo^2^+2Fc^2^)/3'
_refine_ls_weighting_scheme calc
_refine_ls_wR_factor_gt 0.1020
_refine_ls_wR_factor_ref 0.1052
_reflns_number_gt 17175
_reflns_number_total 18836
_reflns_threshold_expression >2sigma(I)
_cod_data_source_file c7dt02476b2.cif
_cod_data_source_block data
_cod_depositor_comments
;
The following automatic conversions were performed:

'_exptl_absorpt_correction_type' value 'multi scan' changed to
'multi-scan' according to
/home/data/users/saulius/crontab/automatic-downloads/rss-feeds/RSC/lib/dictionaries/cif_core.dic
dictionary named 'cif_core.dic' version 2.4.2 from 2011-04-26.

Automatic conversion script
Id: cif_fix_values 4973 2017-02-22 13:04:09Z antanas 
;
_cod_original_sg_symbol_H-M 'P 21/c'
_cod_database_code 7044316

loop_
_symmetry_equiv_pos_as_xyz
'x, y, z'
'-x, y+1/2, -z+1/2'
'-x, -y, -z'
'x, -y-1/2, z-1/2'

loop_
_atom_site_label
_atom_site_type_symbol
_atom_site_fract_x
_atom_site_fract_y
_atom_site_fract_z
_atom_site_U_iso_or_equiv
_atom_site_adp_type
_atom_site_occupancy
_atom_site_symmetry_multiplicity
_atom_site_calc_flag
_atom_site_refinement_flags
Cu1 Cu 0.206687(10) 0.081970(6) 0.228943(7) 0.01435(4) Uani 1 1 d .
P1 P 0.75817(2) 0.269234(13) 0.547909(16) 0.01844(6) Uani 1 1 d .
N1 N 0.34724(7) 0.08731(4) 0.17467(4) 0.01246(14) Uani 1 1 d .
N4 N 0.24708(7) 0.07082(4) 0.33820(5) 0.01625(15) Uani 1 1 d .
F5 F 0.63221(9) 0.26724(6) 0.52062(8) 0.0570(3) Uani 1 1 d .
F1 F 0.76256(8) 0.19903(4) 0.54765(5) 0.03310(18) Uani 1 1 d .
N2 N 0.19681(7) 0.00140(4) 0.17881(4) 0.01210(14) Uani 1 1 d .
F2 F 0.75234(8) 0.33966(4) 0.54846(5) 0.03302(18) Uani 1 1 d .
F3 F 0.72141(9) 0.26851(4) 0.62930(5) 0.0399(2) Uani 1 1 d .
F6 F 0.79509(13) 0.26917(5) 0.46762(6) 0.0620(4) Uani 1 1 d .
C11 C 0.31101(8) -0.06527(4) 0.11330(5) 0.01384(16) Uani 1 1 d .
C40 C -0.05899(8) 0.01466(5) 0.09163(5) 0.01499(16) Uani 1 1 d .
H40 H -0.0051 -0.0140 0.0765 0.018 Uiso 1 1 calc R
N3 N 0.09284(7) 0.13599(4) 0.26555(5) 0.01524(15) Uani 1 1 d .
C9 C 0.37237(8) 0.03482(4) 0.14472(5) 0.01226(15) Uani 1 1 d .
C10 C 0.29130(8) -0.01104(4) 0.14606(5) 0.01185(15) Uani 1 1 d .
C13 C 0.38179(8) 0.18943(4) 0.19820(5) 0.01397(16) Uani 1 1 d .
F4 F 0.88279(8) 0.27093(5) 0.57788(8) 0.0496(3) Uani 1 1 d .
C28 C 0.01586(8) -0.02190(4) 0.21394(5) 0.01263(15) Uani 1 1 d .
C3 C 0.22761(9) -0.10804(4) 0.11446(6) 0.01666(17) Uani 1 1 d .
H3 H 0.2371 -0.1446 0.0936 0.020 Uiso 1 1 calc R
C1 C 0.11841(8) -0.03961(4) 0.17923(5) 0.01287(15) Uani 1 1 d .
C8 C 0.41888(8) 0.13159(4) 0.17134(5) 0.01384(16) Uani 1 1 d .
C7 C 0.52055(9) 0.12476(5) 0.13961(6) 0.01758(18) Uani 1 1 d .
H7 H 0.5697 0.1559 0.1389 0.021 Uiso 1 1 calc R
C37 C -0.25745(9) 0.05623(5) 0.31722(6) 0.0207(2) Uani 1 1 d .
H37 H -0.2744 0.0928 0.2912 0.025 Uiso 1 1 calc R
C15 C 0.37369(9) 0.26283(5) 0.29052(6) 0.01761(18) Uani 1 1 d .
H15 H 0.3967 0.2769 0.3357 0.021 Uiso 1 1 calc R
C51 C 0.17994(8) 0.10388(5) 0.37749(5) 0.01584(17) Uani 1 1 d .
C16 C 0.29583(9) 0.29464(5) 0.24905(6) 0.01770(18) Uani 1 1 d .
C31 C -0.16224(8) 0.02726(5) 0.28159(6) 0.01613(17) Uani 1 1 d .
C12 C 0.47125(8) 0.02456(5) 0.11111(5) 0.01433(16) Uani 1 1 d .
C17 C 0.26509(9) 0.27417(5) 0.18040(6) 0.01941(19) Uani 1 1 d .
H17 H 0.2152 0.2958 0.1516 0.023 Uiso 1 1 calc R
C33 C -0.06625(8) 0.00801(4) 0.17259(5) 0.01354(16) Uani 1 1 d .
C29 C 0.00657(8) -0.03087(4) 0.28814(5) 0.01426(16) Uani 1 1 d .
C4 C 0.41287(9) -0.07474(5) 0.07999(6) 0.01701(18) Uani 1 1 d .
H4 H 0.4263 -0.1107 0.0587 0.020 Uiso 1 1 calc R
C5 C 0.48963(9) -0.03169(5) 0.07921(5) 0.01690(18) Uani 1 1 d .
H5 H 0.5552 -0.0387 0.0577 0.020 Uiso 1 1 calc R
C30 C -0.08318(9) -0.00610(5) 0.32049(5) 0.01679(17) Uani 1 1 d .
H30 H -0.0905 -0.0120 0.3693 0.020 Uiso 1 1 calc R
C2 C 0.13191(9) -0.09494(5) 0.14684(6) 0.01646(17) Uani 1 1 d .
H2 H 0.0760 -0.1226 0.1474 0.020 Uiso 1 1 calc R
C19 C 0.50694(9) 0.17919(5) 0.31252(6) 0.01711(17) Uani 1 1 d .
H19 H 0.5143 0.1393 0.2938 0.021 Uiso 1 1 calc R
C14 C 0.41813(8) 0.21050(4) 0.26634(5) 0.01490(16) Uani 1 1 d .
C50 C 0.32314(9) 0.03804(5) 0.37296(6) 0.0211(2) Uani 1 1 d .
H50 H 0.3685 0.0148 0.3463 0.025 Uiso 1 1 calc R
C32 C -0.15340(8) 0.03288(5) 0.20751(6) 0.01595(17) Uani 1 1 d .
H32 H -0.2069 0.0537 0.1807 0.019 Uiso 1 1 calc R
C35 C 0.10131(10) -0.05329(6) 0.41126(6) 0.0219(2) Uani 1 1 d .
H35C H 0.1550 -0.0785 0.4349 0.033 Uiso 1 1 calc R
H35B H 0.0319 -0.0587 0.4321 0.033 Uiso 1 1 calc R
H35A H 0.1240 -0.0132 0.4171 0.033 Uiso 1 1 calc R
C20 C 0.47956(10) 0.17475(5) 0.39140(6) 0.0215(2) Uani 1 1 d .
H20A H 0.5379 0.1547 0.4180 0.032 Uiso 1 1 calc R
H20B H 0.4124 0.1533 0.3949 0.032 Uiso 1 1 calc R
H20C H 0.4712 0.2134 0.4107 0.032 Uiso 1 1 calc R
Cl1 Cl 0.61549(4) 0.12104(2) 0.72648(2) 0.04837(11) Uani 1 1 d .
C43 C 0.01452(9) 0.16720(5) 0.23033(6) 0.01951(19) Uani 1 1 d .
H43 H 0.0112 0.1663 0.1804 0.023 Uiso 1 1 calc R
C52 C 0.09658(8) 0.13818(5) 0.33894(5) 0.01519(17) Uani 1 1 d .
C41 C -0.01651(12) 0.07556(5) 0.07245(6) 0.0242(2) Uani 1 1 d .
H41A H -0.0127 0.0786 0.0213 0.036 Uiso 1 1 calc R
H41B H 0.0553 0.0813 0.0951 0.036 Uiso 1 1 calc R
H41C H -0.0655 0.1050 0.0889 0.036 Uiso 1 1 calc R
C6 C 0.54635(9) 0.07164(5) 0.10971(6) 0.01768(18) Uani 1 1 d .
H6 H 0.6130 0.0668 0.0887 0.021 Uiso 1 1 calc R
C22 C 0.24358(10) 0.34945(5) 0.27851(7) 0.0213(2) Uani 1 1 d .
H22 H 0.2073 0.3707 0.2382 0.026 Uiso 1 1 calc R
C34 C 0.09012(9) -0.06840(5) 0.33113(6) 0.01763(18) Uani 1 1 d .
H34 H 0.1618 -0.0621 0.3113 0.021 Uiso 1 1 calc R
C48 C 0.27055(11) 0.07078(6) 0.48822(6) 0.0256(2) Uani 1 1 d .
H48 H 0.2797 0.0709 0.5380 0.031 Uiso 1 1 calc R
C18 C 0.30700(9) 0.22212(5) 0.15362(6) 0.01704(17) Uani 1 1 d .
C53 C 0.02255(9) 0.17164(5) 0.37741(6) 0.01930(19) Uani 1 1 d .
C25 C 0.27785(10) 0.20378(6) 0.07630(6) 0.0230(2) Uani 1 1 d .
H25 H 0.3027 0.1633 0.0701 0.028 Uiso 1 1 calc R
C54 C 0.18780(10) 0.10508(5) 0.45332(6) 0.0207(2) Uani 1 1 d .
C46 C 0.03179(10) 0.17133(6) 0.45463(7) 0.0252(2) Uani 1 1 d .
H46 H -0.0175 0.1930 0.4801 0.030 Uiso 1 1 calc R
C45 C -0.05939(10) 0.20367(5) 0.33805(7) 0.0238(2) Uani 1 1 d .
H45 H -0.1100 0.2260 0.3616 0.029 Uiso 1 1 calc R
C36 C 0.06174(12) -0.13376(5) 0.32237(7) 0.0259(2) Uani 1 1 d .
H36A H 0.1150 -0.1568 0.3497 0.039 Uiso 1 1 calc R
H36B H 0.0624 -0.1444 0.2726 0.039 Uiso 1 1 calc R
H36C H -0.0099 -0.1409 0.3393 0.039 Uiso 1 1 calc R
C47 C 0.11126(11) 0.13987(6) 0.49062(6) 0.0253(2) Uani 1 1 d .
H47 H 0.1164 0.1408 0.5405 0.030 Uiso 1 1 calc R
C42 C -0.16760(10) 0.00130(7) 0.04971(6) 0.0259(2) Uani 1 1 d .
H42A H -0.1585 0.0061 -0.0007 0.039 Uiso 1 1 calc R
H42B H -0.2232 0.0278 0.0645 0.039 Uiso 1 1 calc R
H42C H -0.1892 -0.0383 0.0590 0.039 Uiso 1 1 calc R
C49 C 0.33767(11) 0.03709(6) 0.44828(7) 0.0263(2) Uani 1 1 d .
H49 H 0.3921 0.0139 0.4708 0.032 Uiso 1 1 calc R
C38 C -0.23097(11) 0.07240(6) 0.39596(7) 0.0261(2) Uani 1 1 d .
H38A H -0.2940 0.0904 0.4153 0.039 Uiso 1 1 calc R
H38B H -0.1704 0.0993 0.3992 0.039 Uiso 1 1 calc R
H38C H -0.2119 0.0376 0.4228 0.039 Uiso 1 1 calc R
C44 C -0.06330(10) 0.20131(5) 0.26433(7) 0.0235(2) Uani 1 1 d .
H44 H -0.1167 0.2220 0.2373 0.028 Uiso 1 1 calc R
C21 C 0.61719(10) 0.21075(6) 0.30640(7) 0.0256(2) Uani 1 1 d .
H21B H 0.6730 0.1909 0.3356 0.038 Uiso 1 1 calc R
H21A H 0.6109 0.2505 0.3226 0.038 Uiso 1 1 calc R
H21C H 0.6366 0.2105 0.2573 0.038 Uiso 1 1 calc R
C27 C 0.15470(11) 0.20623(6) 0.05666(7) 0.0271(2) Uani 1 1 d .
H27A H 0.1410 0.1943 0.0076 0.041 Uiso 1 1 calc R
H27B H 0.1287 0.2456 0.0626 0.041 Uiso 1 1 calc R
H27C H 0.1169 0.1803 0.0875 0.041 Uiso 1 1 calc R
C23 C 0.15618(11) 0.33247(6) 0.33026(9) 0.0310(3) Uani 1 1 d .
H23A H 0.1236 0.3673 0.3486 0.046 Uiso 1 1 calc R
H23B H 0.1895 0.3102 0.3694 0.046 Uiso 1 1 calc R
H23C H 0.1005 0.3093 0.3053 0.046 Uiso 1 1 calc R
C39 C -0.36013(10) 0.01772(7) 0.31022(8) 0.0305(3) Uani 1 1 d .
H39A H -0.4191 0.0368 0.3330 0.046 Uiso 1 1 calc R
H39B H -0.3451 -0.0194 0.3329 0.046 Uiso 1 1 calc R
H39C H -0.3807 0.0116 0.2603 0.046 Uiso 1 1 calc R
C24 C 0.32747(12) 0.39043(6) 0.31577(10) 0.0344(3) Uani 1 1 d .
H24A H 0.2907 0.4243 0.3334 0.052 Uiso 1 1 calc R
H24B H 0.3798 0.4026 0.2822 0.052 Uiso 1 1 calc R
H24C H 0.3648 0.3703 0.3552 0.052 Uiso 1 1 calc R
C26 C 0.33964(13) 0.24359(10) 0.02495(8) 0.0412(4) Uani 1 1 d .
H26A H 0.3215 0.2322 -0.0238 0.062 Uiso 1 1 calc R
H26B H 0.4173 0.2396 0.0351 0.062 Uiso 1 1 calc R
H26C H 0.3185 0.2837 0.0317 0.062 Uiso 1 1 calc R
Cl2 Cl 0.50479(5) 0.11118(2) 0.58486(3) 0.05484(13) Uani 1 1 d .
C55 C 0.55330(12) 0.15956(6) 0.65309(7) 0.0293(3) Uani 1 1 d .
H55B H 0.4926 0.1826 0.6692 0.035 Uiso 1 1 calc R
H55A H 0.6062 0.1863 0.6340 0.035 Uiso 1 1 calc R

loop_
_atom_site_aniso_label
_atom_site_aniso_U_11
_atom_site_aniso_U_22
_atom_site_aniso_U_33
_atom_site_aniso_U_23
_atom_site_aniso_U_13
_atom_site_aniso_U_12
Cu1 0.01370(6) 0.01560(6) 0.01417(6) -0.00359(4) 0.00460(4) 0.00099(4)
P1 0.01890(12) 0.01919(12) 0.01749(12) 0.00210(9) 0.00338(9) 0.00492(9)
N1 0.0122(3) 0.0141(3) 0.0111(3) -0.0012(3) 0.0016(3) 0.0002(3)
N4 0.0147(4) 0.0180(4) 0.0161(4) -0.0016(3) 0.0016(3) -0.0010(3)
F5 0.0348(5) 0.0559(7) 0.0766(8) -0.0247(6) -0.0294(5) 0.0154(5)
F1 0.0435(5) 0.0195(3) 0.0360(4) 0.0005(3) -0.0004(4) 0.0047(3)
N2 0.0113(3) 0.0134(3) 0.0116(3) -0.0006(3) 0.0010(3) 0.0009(3)
F2 0.0427(5) 0.0193(3) 0.0383(4) 0.0041(3) 0.0134(4) 0.0065(3)
F3 0.0569(6) 0.0376(5) 0.0269(4) 0.0017(3) 0.0181(4) -0.0006(4)
F6 0.1185(11) 0.0400(6) 0.0316(5) 0.0166(4) 0.0400(6) 0.0400(6)
C11 0.0157(4) 0.0140(4) 0.0118(4) -0.0016(3) 0.0008(3) 0.0035(3)
C40 0.0152(4) 0.0172(4) 0.0127(4) 0.0007(3) 0.0017(3) 0.0020(3)
N3 0.0145(4) 0.0159(4) 0.0155(4) -0.0030(3) 0.0031(3) 0.0001(3)
C9 0.0116(4) 0.0150(4) 0.0103(3) -0.0009(3) 0.0014(3) 0.0018(3)
C10 0.0118(4) 0.0135(4) 0.0103(3) -0.0009(3) 0.0008(3) 0.0019(3)
C13 0.0140(4) 0.0141(4) 0.0140(4) -0.0002(3) 0.0019(3) -0.0011(3)
F4 0.0199(4) 0.0399(5) 0.0881(9) 0.0024(5) -0.0055(5) 0.0009(4)
C28 0.0116(4) 0.0131(4) 0.0132(4) 0.0003(3) 0.0007(3) -0.0007(3)
C3 0.0200(4) 0.0136(4) 0.0164(4) -0.0035(3) 0.0011(3) 0.0015(3)
C1 0.0124(4) 0.0137(4) 0.0124(4) -0.0005(3) 0.0000(3) 0.0007(3)
C8 0.0134(4) 0.0163(4) 0.0119(4) -0.0010(3) 0.0018(3) -0.0010(3)
C7 0.0144(4) 0.0215(5) 0.0173(4) -0.0025(3) 0.0047(3) -0.0030(3)
C37 0.0189(5) 0.0244(5) 0.0194(5) 0.0038(4) 0.0074(4) 0.0059(4)
C15 0.0205(5) 0.0156(4) 0.0164(4) -0.0021(3) -0.0015(3) 0.0029(3)
C51 0.0153(4) 0.0185(4) 0.0139(4) -0.0029(3) 0.0027(3) -0.0038(3)
C16 0.0183(4) 0.0147(4) 0.0199(4) 0.0001(3) 0.0001(3) 0.0020(3)
C31 0.0144(4) 0.0182(4) 0.0162(4) 0.0012(3) 0.0040(3) 0.0014(3)
C12 0.0126(4) 0.0191(4) 0.0115(4) -0.0011(3) 0.0023(3) 0.0025(3)
C17 0.0207(5) 0.0187(4) 0.0184(4) 0.0018(3) -0.0020(4) 0.0030(4)
C33 0.0130(4) 0.0144(4) 0.0133(4) 0.0007(3) 0.0012(3) 0.0005(3)
C29 0.0134(4) 0.0156(4) 0.0138(4) 0.0013(3) 0.0007(3) -0.0004(3)
C4 0.0195(4) 0.0172(4) 0.0146(4) -0.0020(3) 0.0032(3) 0.0064(3)
C5 0.0159(4) 0.0209(4) 0.0142(4) -0.0015(3) 0.0042(3) 0.0062(3)
C30 0.0167(4) 0.0200(4) 0.0139(4) 0.0023(3) 0.0030(3) 0.0014(3)
C2 0.0169(4) 0.0141(4) 0.0184(4) -0.0033(3) 0.0006(3) -0.0007(3)
C19 0.0195(4) 0.0170(4) 0.0146(4) -0.0013(3) -0.0010(3) 0.0037(3)
C14 0.0160(4) 0.0144(4) 0.0143(4) -0.0002(3) 0.0005(3) 0.0009(3)
C50 0.0171(4) 0.0231(5) 0.0227(5) 0.0005(4) -0.0012(4) 0.0000(4)
C32 0.0143(4) 0.0184(4) 0.0153(4) 0.0019(3) 0.0021(3) 0.0025(3)
C35 0.0230(5) 0.0267(5) 0.0156(4) 0.0024(4) -0.0030(4) -0.0024(4)
C20 0.0247(5) 0.0240(5) 0.0157(4) 0.0014(4) -0.0002(4) 0.0034(4)
Cl1 0.0441(2) 0.0736(3) 0.02665(16) 0.00533(17) -0.00522(14) 0.0256(2)
C43 0.0186(4) 0.0196(5) 0.0204(5) -0.0033(4) 0.0020(4) 0.0034(4)
C52 0.0143(4) 0.0162(4) 0.0154(4) -0.0044(3) 0.0043(3) -0.0026(3)
C41 0.0371(6) 0.0185(5) 0.0175(5) 0.0021(4) 0.0058(4) -0.0001(4)
C6 0.0126(4) 0.0247(5) 0.0161(4) -0.0025(4) 0.0046(3) -0.0001(3)
C22 0.0208(5) 0.0171(4) 0.0256(5) -0.0019(4) -0.0016(4) 0.0047(4)
C34 0.0164(4) 0.0209(5) 0.0153(4) 0.0024(3) -0.0014(3) 0.0025(3)
C48 0.0276(6) 0.0322(6) 0.0165(5) 0.0011(4) -0.0034(4) -0.0082(5)
C18 0.0185(4) 0.0182(4) 0.0143(4) 0.0005(3) -0.0007(3) 0.0001(3)
C53 0.0165(4) 0.0214(5) 0.0206(5) -0.0087(4) 0.0067(4) -0.0023(4)
C25 0.0258(5) 0.0274(5) 0.0152(4) -0.0007(4) -0.0032(4) 0.0022(4)
C54 0.0219(5) 0.0255(5) 0.0148(4) -0.0032(4) 0.0024(4) -0.0080(4)
C46 0.0236(5) 0.0321(6) 0.0209(5) -0.0122(4) 0.0098(4) -0.0052(4)
C45 0.0179(5) 0.0232(5) 0.0308(6) -0.0100(4) 0.0074(4) 0.0020(4)
C36 0.0353(6) 0.0193(5) 0.0223(5) 0.0024(4) -0.0060(5) 0.0046(4)
C47 0.0272(6) 0.0332(6) 0.0161(4) -0.0084(4) 0.0069(4) -0.0088(5)
C42 0.0175(5) 0.0436(7) 0.0163(5) 0.0006(4) -0.0013(4) 0.0012(5)
C49 0.0234(5) 0.0310(6) 0.0236(5) 0.0044(4) -0.0060(4) -0.0020(4)
C38 0.0282(6) 0.0286(6) 0.0222(5) -0.0021(4) 0.0091(4) 0.0048(5)
C44 0.0184(5) 0.0224(5) 0.0298(6) -0.0050(4) 0.0019(4) 0.0057(4)
C21 0.0181(5) 0.0324(6) 0.0262(5) 0.0030(5) 0.0006(4) 0.0020(4)
C27 0.0252(5) 0.0335(6) 0.0221(5) 0.0008(4) -0.0031(4) -0.0101(5)
C23 0.0235(6) 0.0288(6) 0.0413(7) -0.0023(5) 0.0078(5) 0.0061(5)
C39 0.0169(5) 0.0441(8) 0.0310(6) 0.0015(5) 0.0063(4) 0.0009(5)
C24 0.0261(6) 0.0186(5) 0.0582(9) -0.0124(5) -0.0008(6) 0.0020(4)
C26 0.0283(7) 0.0768(12) 0.0187(5) 0.0020(6) 0.0028(5) -0.0168(7)
Cl2 0.0743(3) 0.0455(2) 0.0417(2) -0.00065(17) -0.0230(2) -0.0183(2)
C55 0.0310(6) 0.0314(6) 0.0251(6) 0.0044(5) -0.0028(5) -0.0051(5)

loop_
_atom_type_symbol
_atom_type_description
_atom_type_scat_dispersion_real
_atom_type_scat_dispersion_imag
_atom_type_scat_source
C C 0.0033 0.0016 'International Tables Vol C Tables 4.2.6.8 and 6.1.1.4'
H H 0.0000 0.0000 'International Tables Vol C Tables 4.2.6.8 and 6.1.1.4'
N N 0.0061 0.0033 'International Tables Vol C Tables 4.2.6.8 and 6.1.1.4'
F F 0.0171 0.0103 'International Tables Vol C Tables 4.2.6.8 and 6.1.1.4'
P P 0.1023 0.0942 'International Tables Vol C Tables 4.2.6.8 and 6.1.1.4'
Cu Cu 0.3201 1.2651 'International Tables Vol C Tables 4.2.6.8 and 6.1.1.4'
Cl Cl 0.1484 0.1585 'International Tables Vol C Tables 4.2.6.8 and 6.1.1.4'

loop_
_geom_angle_atom_site_label_1
_geom_angle_atom_site_label_2
_geom_angle_atom_site_label_3
_geom_angle
N3 Cu1 N1 138.52(4)
N3 Cu1 N2 132.68(4)
N1 Cu1 N2 81.81(3)
N3 Cu1 N4 82.64(4)
N1 Cu1 N4 109.45(3)
N2 Cu1 N4 109.84(4)
F6 P1 F4 90.84(8)
F6 P1 F5 91.09(9)
F4 P1 F5 178.06(8)
F6 P1 F1 89.14(5)
F4 P1 F1 89.64(5)
F5 P1 F1 90.14(6)
F6 P1 F2 91.26(5)
F4 P1 F2 90.87(6)
F5 P1 F2 89.33(6)
F1 P1 F2 179.34(5)
F6 P1 F3 179.30(6)
F4 P1 F3 88.90(7)
F5 P1 F3 89.17(7)
F1 P1 F3 90.21(5)
F2 P1 F3 89.39(5)
C8 N1 C9 118.69(8)
C8 N1 Cu1 129.52(7)
C9 N1 Cu1 111.43(6)
C50 N4 C51 118.28(10)
C50 N4 Cu1 131.62(8)
C51 N4 Cu1 110.09(7)
C1 N2 C10 118.68(8)
C1 N2 Cu1 130.03(7)
C10 N2 Cu1 111.04(6)
C10 C11 C3 117.37(9)
C10 C11 C4 119.58(9)
C3 C11 C4 123.05(9)
C33 C40 C42 112.88(9)
C33 C40 C41 111.14(9)
C42 C40 C41 110.84(10)
C43 N3 C52 117.10(9)
C43 N3 Cu1 130.59(8)
C52 N3 Cu1 112.26(7)
N1 C9 C12 123.07(9)
N1 C9 C10 117.35(8)
C12 C9 C10 119.55(9)
N2 C10 C11 123.17(9)
N2 C10 C9 117.09(8)
C11 C10 C9 119.74(9)
C14 C13 C18 120.81(9)
C14 C13 C8 121.31(9)
C18 C13 C8 117.87(9)
C33 C28 C29 120.97(9)
C33 C28 C1 118.73(8)
C29 C28 C1 120.09(8)
C2 C3 C11 119.15(9)
N2 C1 C2 121.38(9)
N2 C1 C28 115.46(8)
C2 C1 C28 123.14(9)
N1 C8 C7 121.83(9)
N1 C8 C13 116.08(9)
C7 C8 C13 121.94(9)
C6 C7 C8 119.53(10)
C31 C37 C39 110.84(10)
C31 C37 C38 113.50(10)
C39 C37 C38 110.32(10)
C16 C15 C14 122.02(10)
N4 C51 C54 122.85(10)
N4 C51 C52 117.50(9)
C54 C51 C52 119.65(10)
C15 C16 C17 118.35(10)
C15 C16 C22 120.91(10)
C17 C16 C22 120.72(10)
C32 C31 C30 118.22(9)
C32 C31 C37 119.71(9)
C30 C31 C37 122.06(9)
C9 C12 C6 117.05(9)
C9 C12 C5 119.32(9)
C6 C12 C5 123.62(9)
C16 C17 C18 121.90(10)
C32 C33 C28 118.56(9)
C32 C33 C40 120.63(9)
C28 C33 C40 120.79(9)
C30 C29 C28 118.25(9)
C30 C29 C34 121.09(9)
C28 C29 C34 120.63(9)
C5 C4 C11 120.69(9)
C4 C5 C12 121.12(9)
C31 C30 C29 121.97(9)
C3 C2 C1 120.24(9)
C14 C19 C20 112.80(9)
C14 C19 C21 109.67(9)
C20 C19 C21 110.02(9)
C15 C14 C13 118.39(9)
C15 C14 C19 119.65(9)
C13 C14 C19 121.92(9)
N4 C50 C49 122.70(11)
C31 C32 C33 121.79(9)
N3 C43 C44 123.78(11)
N3 C52 C53 122.91(10)
N3 C52 C51 117.50(9)
C53 C52 C51 119.59(10)
C7 C6 C12 119.81(9)
C16 C22 C24 112.59(10)
C16 C22 C23 110.03(10)
C24 C22 C23 109.99(12)
C29 C34 C35 114.03(9)
C29 C34 C36 110.39(9)
C35 C34 C36 109.19(9)
C49 C48 C54 119.63(11)
C17 C18 C13 118.39(9)
C17 C18 C25 120.09(10)
C13 C18 C25 121.40(10)
C52 C53 C45 118.11(10)
C52 C53 C46 119.42(11)
C45 C53 C46 122.46(10)
C18 C25 C27 112.99(10)
C18 C25 C26 109.23(11)
C27 C25 C26 109.73(11)
C48 C54 C51 117.30(11)
C48 C54 C47 123.53(11)
C51 C54 C47 119.16(11)
C47 C46 C53 120.83(11)
C44 C45 C53 118.95(10)
C46 C47 C54 121.34(11)
C48 C49 C50 119.22(12)
C45 C44 C43 119.14(11)
Cl2 C55 Cl1 111.22(8)

loop_
_geom_bond_atom_site_label_1
_geom_bond_atom_site_label_2
_geom_bond_distance
Cu1 N3 2.0053(9)
Cu1 N1 2.0445(9)
Cu1 N2 2.0614(8)
Cu1 N4 2.0852(9)
P1 F6 1.5886(10)
P1 F4 1.5909(10)
P1 F5 1.5923(11)
P1 F1 1.6013(9)
P1 F2 1.6070(9)
P1 F3 1.6078(9)
N1 C8 1.3390(13)
N1 C9 1.3629(12)
N4 C50 1.3313(14)
N4 C51 1.3583(13)
N2 C1 1.3380(12)
N2 C10 1.3652(12)
C11 C10 1.4058(13)
C11 C3 1.4106(15)
C11 C4 1.4374(14)
C40 C33 1.5255(14)
C40 C42 1.5308(16)
C40 C41 1.5315(16)
N3 C43 1.3342(14)
N3 C52 1.3683(13)
C9 C12 1.4108(13)
C9 C10 1.4405(14)
C13 C14 1.4071(14)
C13 C18 1.4121(14)
C13 C8 1.4901(14)
C28 C33 1.4059(13)
C28 C29 1.4102(13)
C28 C1 1.4970(14)
C3 C2 1.3779(15)
C1 C2 1.4123(14)
C8 C7 1.4134(14)
C7 C6 1.3771(15)
C37 C31 1.5218(15)
C37 C39 1.5296(19)
C37 C38 1.5312(18)
C15 C16 1.3944(15)
C15 C14 1.3958(14)
C51 C54 1.4128(15)
C51 C52 1.4424(15)
C16 C17 1.3944(15)
C16 C22 1.5196(15)
C31 C32 1.3983(14)
C31 C30 1.3988(14)
C12 C6 1.4123(15)
C12 C5 1.4367(14)
C17 C18 1.3958(15)
C33 C32 1.3986(14)
C29 C30 1.3992(14)
C29 C34 1.5237(14)
C4 C5 1.3574(16)
C19 C14 1.5233(14)
C19 C20 1.5308(15)
C19 C21 1.5358(17)
C50 C49 1.4066(17)
C35 C34 1.5327(16)
Cl1 C55 1.7617(14)
C43 C44 1.4062(15)
C52 C53 1.4095(14)
C22 C24 1.5242(18)
C22 C23 1.5287(19)
C34 C36 1.5364(17)
C48 C49 1.373(2)
C48 C54 1.4073(18)
C18 C25 1.5243(15)
C53 C45 1.4102(18)
C53 C46 1.4388(17)
C25 C27 1.5277(18)
C25 C26 1.547(2)
C54 C47 1.4351(17)
C46 C47 1.354(2)
C45 C44 1.3746(18)
Cl2 C55 1.7611(15)
